data_7710003
loop_
_publ_author_name
'Wu, Cong'
'Gao, Kaige'
'Yao, Zi-Shuo'
'Tao, Jun'

_publ_section_title
;
 A series of dynamic single crystals of [MII(en)3]SO4 (M = Ni , Mn, Cd)
 shows tunable dielectric property and anisotropic thermal expansion
;
_journal_name_full 'Dalton Transactions'
_journal_paper_doi 10.1039/D2DT00506A
_journal_year 2022
_chemical_formula_moiety 'C6 H24 Mn N6, O4 S'
_chemical_formula_sum 'C6 H24 Mn N6 O4 S'
_chemical_formula_weight 331.31
_space_group_crystal_system trigonal
_space_group_IT_number 165
_space_group_name_Hall '-P 3 2"c'
_space_group_name_H-M_alt 'P -3 c 1'
_atom_sites_solution_hydrogens geom
_atom_sites_solution_primary iterative
_audit_creation_date 2022-02-15
_audit_creation_method
;
Olex2 1.3
(compiled 2020.07.31 svn.rc2a77460 for OlexSys, GUI svn.r6145)
;
_audit_update_record
;
2022-02-15 deposited with the CCDC.	2022-04-04 downloaded from the CCDC.
;
_cell_angle_alpha 90
_cell_angle_beta 90
_cell_angle_gamma 120
_cell_formula_units_Z 6
_cell_length_a 15.6935(5)
_cell_length_b 15.6935(5)
_cell_length_c 9.5255(4)
_cell_measurement_reflns_used 2966
_cell_measurement_temperature 150.00(10)
_cell_measurement_theta_max 30.0440
_cell_measurement_theta_min 4.5010
_cell_volume 2031.69(13)
_computing_cell_refinement 'CrysAlisPro 1.171.39.29d (Rigaku OD, 2017)'
_computing_data_collection 'CrysAlisPro 1.171.39.29d (Rigaku OD, 2017)'
_computing_data_reduction 'CrysAlisPro 1.171.39.29d (Rigaku OD, 2017)'
_computing_molecular_graphics 'Olex2 1.3 (Dolomanov et al., 2009)'
_computing_publication_material 'Olex2 1.3 (Dolomanov et al., 2009)'
_computing_structure_refinement 'SHELXL 2016/6 (Sheldrick, 2015)'
_computing_structure_solution 'olex2.solve 1.3 (Bourhis et al., 2015)'
_diffrn_ambient_environment N~2~
_diffrn_ambient_temperature 150.00(10)
_diffrn_detector 'CCD plate'
_diffrn_detector_area_resol_mean 5.8140
_diffrn_measured_fraction_theta_full 0.997
_diffrn_measured_fraction_theta_max 0.933
_diffrn_measurement_details
;
List of Runs (angles in degrees, time in seconds):

  # Type    Start    End  Width  t~exp~   \w     \q     \k     \f   Frames
#--------------------------------------------------------------------------
  1  \w    -39.00 -13.00   0.50    8.00    --    0.10 -81.00 146.00   52
  2  \w    -89.00   0.00   0.50    8.00    --    0.10 -19.00   0.00  178
  3  \w    -63.00 -38.00   0.50    8.00    --    0.10 -82.00 -90.00   50
;
_diffrn_measurement_device 'four-circle diffractometer'
_diffrn_measurement_device_type 'XtaLAB AFC12 (RINC): Kappa single'
_diffrn_measurement_method '\w scans'
_diffrn_orient_matrix_type 'CrysAlisPro convention (1999,Acta A55,543-557)'
_diffrn_orient_matrix_UB_11 -0.0398034000
_diffrn_orient_matrix_UB_12 -0.0382873000
_diffrn_orient_matrix_UB_13 0.0374074000
_diffrn_orient_matrix_UB_21 -0.0212794000
_diffrn_orient_matrix_UB_22 0.0303137000
_diffrn_orient_matrix_UB_23 0.0085927000
_diffrn_orient_matrix_UB_31 -0.0261998000
_diffrn_orient_matrix_UB_32 -0.0183924000
_diffrn_orient_matrix_UB_33 -0.0638026000
_diffrn_radiation_monochromator graphite
_diffrn_radiation_probe x-ray
_diffrn_radiation_type MoK\a
_diffrn_radiation_wavelength 0.71073
_diffrn_reflns_av_R_equivalents 0.0281
_diffrn_reflns_av_unetI/netI 0.0206
_diffrn_reflns_Laue_measured_fraction_full 0.997
_diffrn_reflns_Laue_measured_fraction_max 0.933
_diffrn_reflns_limit_h_max 20
_diffrn_reflns_limit_h_min -19
_diffrn_reflns_limit_k_max 21
_diffrn_reflns_limit_k_min -21
_diffrn_reflns_limit_l_max 12
_diffrn_reflns_limit_l_min -10
_diffrn_reflns_number 10980
_diffrn_reflns_point_group_measured_fraction_full 0.997
_diffrn_reflns_point_group_measured_fraction_max 0.933
_diffrn_reflns_theta_full 25.242
_diffrn_reflns_theta_max 29.710
_diffrn_reflns_theta_min 3.967
_diffrn_source 'fine-focus sealed X-ray tube'
_diffrn_source_type 'Enhance (Mo) X-ray Source'
_exptl_absorpt_coefficient_mu 1.147
_exptl_absorpt_correction_T_max 1.00000
_exptl_absorpt_correction_T_min 0.06888
_exptl_absorpt_correction_type multi-scan
_exptl_absorpt_process_details
;
CrysAlisPro 1.171.39.29d (Rigaku Oxford Diffraction, 2017)
Empirical absorption correction using spherical harmonics,
 implemented in SCALE3 ABSPACK scaling algorithm.
;
_exptl_crystal_colour 'clear light colourless'
_exptl_crystal_colour_lustre clear
_exptl_crystal_colour_modifier light
_exptl_crystal_colour_primary colourless
_exptl_crystal_density_diffrn 1.625
_exptl_crystal_description hexagonal
_exptl_crystal_F_000 1050
_exptl_crystal_size_max 0.2
_exptl_crystal_size_mid 0.1
_exptl_crystal_size_min 0.1
_refine_diff_density_max 1.632
_refine_diff_density_min -1.267
_refine_diff_density_rms 0.121
_refine_ls_extinction_method none
_refine_ls_goodness_of_fit_ref 1.108
_refine_ls_hydrogen_treatment constr
_refine_ls_matrix_type full
_refine_ls_number_parameters 83
_refine_ls_number_reflns 1809
_refine_ls_number_restraints 30
_refine_ls_restrained_S_all 2.011
_refine_ls_R_factor_all 0.0697
_refine_ls_R_factor_gt 0.0544
_refine_ls_shift/su_max 0.000
_refine_ls_shift/su_mean 0.000
_refine_ls_structure_factor_coef Fsqd
_refine_ls_weighting_details 'w=1/[\s^2^(Fo^2^)+(0.0746P)^2^+3.7126P] where P=(Fo^2^+2Fc^2^)/3'
_refine_ls_weighting_scheme calc
_refine_ls_wR_factor_gt 0.1548
_refine_ls_wR_factor_ref 0.1669
_reflns_Friedel_coverage 0.000
_reflns_number_gt 1323
_reflns_number_total 1809
_reflns_threshold_expression 'I > 2\s(I)'
_cod_data_source_file d2dt00506a2.cif
_cod_data_source_block p-3
_cod_original_cell_volume 2031.69(16)
_cod_database_code 7710003
_shelx_shelxl_version_number 2016/6
_shelx_space_group_comment
;
The symmetry employed for this shelxl refinement is uniquely defined
by the following loop, which should always be used as a source of
symmetry information in preference to the above space-group names.
They are only intended as comments.
;
_shelx_estimated_absorpt_t_max 0.894
_shelx_estimated_absorpt_t_min 0.803
_reflns_odcompleteness_completeness 99.55
_reflns_odcompleteness_iscentric 1
_reflns_odcompleteness_theta 26.32
_olex2_refinement_description
;
1. Fixed Uiso
 At 1.2 times of:
  All C(H,H) groups, All N(H,H) groups
2. Uiso/Uaniso restraints and constraints
S1 \\sim O2 \\sim O1: within 2A with sigma of 0.1 and sigma for terminal atoms
of 0.2 within 2A
O1 \\sim S1 \\sim O2: within 2A with sigma of 0.001 and sigma for terminal
atoms of 0.002 within 2A
Uanis(O1) \\sim Ueq, Uanis(S1) \\sim Ueq, Uanis(O2) \\sim Ueq: with sigma of
0.01 and sigma for terminal atoms of 0.02
3.a Secondary CH2 refined with riding coordinates:
 N3(H3A,H3B), N1(H1A,H1B), N2(H2A,H2B), C2(H2C,H2D), C1(H1C,H1D), C3(H3C,H3D)
;
_olex2_submission_special_instructions 'No special instructions were received'
_oxdiff_exptl_absorpt_empirical_details
;
Empirical correction (ABSPACK) includes:
- Absorption correction using spherical harmonics
- Frame scaling
;
_oxdiff_exptl_absorpt_empirical_full_max 12.268
_oxdiff_exptl_absorpt_empirical_full_min 0.623

loop_
_space_group_symop_operation_xyz
'x, y, z'
'-y, x-y, z'
'-x+y, -x, z'
'y, x, -z+1/2'
'x-y, -y, -z+1/2'
'-x, -x+y, -z+1/2'
'-x, -y, -z'
'y, -x+y, -z'
'x-y, x, -z'
'-y, -x, z-1/2'
'-x+y, y, z-1/2'
'x, x-y, z-1/2'

loop_
_atom_site_label
_atom_site_type_symbol
_atom_site_fract_x
_atom_site_fract_y
_atom_site_fract_z
_atom_site_U_iso_or_equiv
_atom_site_adp_type
_atom_site_occupancy
_atom_site_site_symmetry_order
_atom_site_calc_flag
_atom_site_refinement_flags_posn
_atom_site_refinement_flags_adp
_atom_site_refinement_flags_occupancy
_atom_site_disorder_assembly
_atom_site_disorder_group
Mn1 Mn 0.000000 0.66715(3) 0.250000 0.0096(2) Uani 1 2 d S T P . .
S1 S 0.33562(5) 1.000000 0.250000 0.0110(2) Uani 1 2 d S TU P . .
N3 N 0.04670(16) 0.80189(15) 0.3848(2) 0.0160(4) Uani 1 1 d . . . . .
H3A H 0.029264 0.784336 0.473683 0.019 Uiso 1 1 calc R U . . .
H3B H 0.111719 0.840802 0.381360 0.019 Uiso 1 1 calc R U . . .
N1 N 0.08295(15) 0.60763(16) 0.3731(2) 0.0157(4) Uani 1 1 d . . . . .
H1A H 0.078819 0.616225 0.464633 0.019 Uiso 1 1 calc R U . . .
H1B H 0.057089 0.543544 0.356738 0.019 Uiso 1 1 calc R U . . .
N2 N 0.14383(16) 0.72962(17) 0.1282(2) 0.0178(5) Uani 1 1 d . . . . .
H2A H 0.131931 0.723689 0.036298 0.021 Uiso 1 1 calc R U . . .
H2B H 0.182342 0.793111 0.148156 0.021 Uiso 1 1 calc R U . . .
O2 O 0.25637(16) 0.94789(19) 0.3508(2) 0.0412(6) Uani 1 1 d . U . . .
C2 C 0.19247(19) 0.6737(2) 0.1697(3) 0.0181(5) Uani 1 1 d . . . . .
H2C H 0.260744 0.708598 0.139995 0.022 Uiso 1 1 calc R U . . .
H2D H 0.160182 0.609677 0.124620 0.022 Uiso 1 1 calc R U . . .
C1 C 0.18677(19) 0.6613(2) 0.3278(3) 0.0183(5) Uani 1 1 d . . . . .
H1C H 0.219118 0.625085 0.356078 0.022 Uiso 1 1 calc R U . . .
H1D H 0.220428 0.725353 0.372536 0.022 Uiso 1 1 calc R U . . .
C3 C -0.0025(2) 0.85408(19) 0.3297(3) 0.0189(5) Uani 1 1 d . . . . .
H3C H 0.029441 0.920685 0.366234 0.023 Uiso 1 1 calc R U . . .
H3D H -0.070734 0.820714 0.359728 0.023 Uiso 1 1 calc R U . . .
O1 O 0.3515(3) 0.9288(2) 0.1739(3) 0.0587(7) Uani 1 1 d . U . . .

loop_
_atom_site_aniso_label
_atom_site_aniso_U_11
_atom_site_aniso_U_22
_atom_site_aniso_U_33
_atom_site_aniso_U_23
_atom_site_aniso_U_13
_atom_site_aniso_U_12
Mn1 0.0100(3) 0.0104(3) 0.0082(3) 0.00000(8) 0.00000(15) 0.00498(14)
S1 0.0121(3) 0.0140(4) 0.0075(4) 0.0009(2) 0.00045(12) 0.0070(2)
N3 0.0185(10) 0.0151(10) 0.0126(9) -0.0029(7) -0.0015(7) 0.0070(8)
N1 0.0180(10) 0.0186(10) 0.0118(9) 0.0020(7) -0.0003(7) 0.0102(8)
N2 0.0166(10) 0.0234(11) 0.0144(10) 0.0047(8) 0.0029(8) 0.0109(9)
O2 0.0240(10) 0.0511(12) 0.0249(9) 0.0042(9) 0.0065(8) 0.0010(9)
C2 0.0162(11) 0.0256(13) 0.0166(12) -0.0002(9) 0.0023(9) 0.0135(10)
C1 0.0162(11) 0.0252(13) 0.0170(12) -0.0020(9) -0.0038(9) 0.0131(10)
C3 0.0226(12) 0.0154(11) 0.0207(13) -0.0016(9) 0.0043(9) 0.0111(10)
O1 0.1106(15) 0.0538(12) 0.0353(11) 0.0029(10) 0.0188(11) 0.0588(11)

loop_
_atom_type_symbol
_atom_type_description
_atom_type_scat_dispersion_real
_atom_type_scat_dispersion_imag
_atom_type_scat_source
C C 0.0033 0.0016 'International Tables Vol C Tables 4.2.6.8 and 6.1.1.4'
H H 0.0000 0.0000 'International Tables Vol C Tables 4.2.6.8 and 6.1.1.4'
Mn Mn 0.3368 0.7283 'International Tables Vol C Tables 4.2.6.8 and 6.1.1.4'
N N 0.0061 0.0033 'International Tables Vol C Tables 4.2.6.8 and 6.1.1.4'
O O 0.0106 0.0060 'International Tables Vol C Tables 4.2.6.8 and 6.1.1.4'
S S 0.1246 0.1234 'International Tables Vol C Tables 4.2.6.8 and 6.1.1.4'

loop_
_geom_angle_atom_site_label_1
_geom_angle_atom_site_label_2
_geom_angle_atom_site_label_3
_geom_angle
_geom_angle_site_symmetry_1
_geom_angle_site_symmetry_3
_geom_angle_publ_flag
N3 Mn1 N3 78.66(11) 6 . ?
N3 Mn1 N1 166.54(8) . 6 ?
N3 Mn1 N1 96.15(8) . . ?
N3 Mn1 N1 96.15(8) 6 6 ?
N3 Mn1 N1 166.54(8) 6 . ?
N3 Mn1 N2 90.11(7) . 6 ?
N3 Mn1 N2 95.67(9) . . ?
N3 Mn1 N2 90.11(7) 6 . ?
N3 Mn1 N2 95.67(9) 6 6 ?
N1 Mn1 N1 91.48(11) 6 . ?
N1 Mn1 N2 77.97(8) 6 6 ?
N1 Mn1 N2 77.97(8) . . ?
N1 Mn1 N2 96.76(8) 6 . ?
N1 Mn1 N2 96.76(8) . 6 ?
N2 Mn1 N2 172.54(11) 6 . ?
O2 S1 O2 110.0(2) 5_675 . ?
O1 S1 O2 108.88(16) . . ?
O1 S1 O2 108.28(14) 5_675 . ?
O1 S1 O2 108.28(14) . 5_675 ?
O1 S1 O2 108.89(16) 5_675 5_675 ?
O1 S1 O1 112.5(3) . 5_675 ?
Mn1 N3 H3A 110.2 . . ?
Mn1 N3 H3B 110.2 . . ?
H3A N3 H3B 108.5 . . ?
C3 N3 Mn1 107.61(14) . . ?
C3 N3 H3A 110.2 . . ?
C3 N3 H3B 110.2 . . ?
Mn1 N1 H1A 110.1 . . ?
Mn1 N1 H1B 110.1 . . ?
H1A N1 H1B 108.4 . . ?
C1 N1 Mn1 108.12(14) . . ?
C1 N1 H1A 110.1 . . ?
C1 N1 H1B 110.1 . . ?
Mn1 N2 H2A 110.2 . . ?
Mn1 N2 H2B 110.2 . . ?
H2A N2 H2B 108.5 . . ?
C2 N2 Mn1 107.66(15) . . ?
C2 N2 H2A 110.2 . . ?
C2 N2 H2B 110.2 . . ?
N2 C2 H2C 109.9 . . ?
N2 C2 H2D 109.9 . . ?
N2 C2 C1 109.12(19) . . ?
H2C C2 H2D 108.3 . . ?
C1 C2 H2C 109.9 . . ?
C1 C2 H2D 109.9 . . ?
N1 C1 C2 109.94(19) . . ?
N1 C1 H1C 109.7 . . ?
N1 C1 H1D 109.7 . . ?
C2 C1 H1C 109.7 . . ?
C2 C1 H1D 109.7 . . ?
H1C C1 H1D 108.2 . . ?
N3 C3 C3 109.56(17) . 6 ?
N3 C3 H3C 109.8 . . ?
N3 C3 H3D 109.8 . . ?
C3 C3 H3C 109.8 6 . ?
C3 C3 H3D 109.8 6 . ?
H3C C3 H3D 108.2 . . ?

loop_
_geom_bond_atom_site_label_1
_geom_bond_atom_site_label_2
_geom_bond_distance
_geom_bond_site_symmetry_2
_geom_bond_publ_flag
Mn1 N3 2.260(2) 6 ?
Mn1 N3 2.260(2) . ?
Mn1 N1 2.271(2) . ?
Mn1 N1 2.271(2) 6 ?
Mn1 N2 2.278(2) . ?
Mn1 N2 2.278(2) 6 ?
S1 O2 1.456(2) . ?
S1 O2 1.456(2) 5_675 ?
S1 O1 1.454(2) . ?
S1 O1 1.454(2) 5_675 ?
N3 H3A 0.8900 . ?
N3 H3B 0.8900 . ?
N3 C3 1.475(3) . ?
N1 H1A 0.8900 . ?
N1 H1B 0.8900 . ?
N1 C1 1.476(3) . ?
N2 H2A 0.8900 . ?
N2 H2B 0.8900 . ?
N2 C2 1.476(3) . ?
C2 H2C 0.9700 . ?
C2 H2D 0.9700 . ?
C2 C1 1.516(4) . ?
C1 H1C 0.9700 . ?
C1 H1D 0.9700 . ?
C3 C3 1.520(5) 6 ?
C3 H3C 0.9700 . ?
C3 H3D 0.9700 . ?

loop_
_geom_torsion_atom_site_label_1
_geom_torsion_atom_site_label_2
_geom_torsion_atom_site_label_3
_geom_torsion_atom_site_label_4
_geom_torsion
_geom_torsion_site_symmetry_1
_geom_torsion_site_symmetry_2
_geom_torsion_site_symmetry_3
_geom_torsion_site_symmetry_4
_geom_torsion_publ_flag
Mn1 N3 C3 C3 -43.1(3) . . . 6 ?
Mn1 N1 C1 C2 -42.1(2) . . . . ?
Mn1 N2 C2 C1 -44.4(2) . . . . ?
N2 C2 C1 N1 59.9(3) . . . . ?
